data_7015255
loop_
_publ_author_name
'Holland, Lars'
'Shen, Wei-Zheng'
'von Grebe, Philipp'
'Sanz Miguel, Pablo J.'
'Pichierri, Fabio'
'Springer, Andreas'
'Schalley, Christoph A.'
'Lippert, Bernhard'

_publ_section_title
;
 A neutral Pt(3) stack unsupported by any bridging ligand.
;
_journal_issue 19
_journal_name_full 'Dalton transactions (Cambridge, England : 2003)'
_journal_page_first 5159
_journal_page_last 5161
_journal_paper_doi 10.1039/c0dt01408g
_journal_volume 40
_journal_year 2011
_chemical_formula_moiety 'C8 H7 Cl2 N3 Pt, C3 H6 O'
_chemical_formula_sum 'C11 H13 Cl2 N3 O Pt'
_chemical_formula_weight 469.23
_space_group_IT_number 2
_symmetry_cell_setting triclinic
_symmetry_space_group_name_Hall '-P 1'
_symmetry_space_group_name_H-M 'P -1'
_audit_creation_date 2008-07-09T16:43:42-00:00
_audit_creation_method 'WinGX routine CIF_UPDATE'
_cell_angle_alpha 102.00(3)
_cell_angle_beta 98.89(3)
_cell_angle_gamma 108.26(3)
_cell_formula_units_Z 2
_cell_length_a 8.9510(18)
_cell_length_b 8.9970(18)
_cell_length_c 9.6640(19)
_cell_measurement_temperature 293(2)
_cell_measurement_theta_max 27.5
_cell_measurement_theta_min 3
_cell_volume 702.4(3)
_computing_cell_refinement 'Bruker SMART'
_computing_data_collection 'Bruker SMART'
_computing_data_reduction 'Bruker SAINT'
_computing_molecular_graphics 'Bruker SHELXTL'
_computing_publication_material 'Bruker SHELXTL'
_computing_structure_refinement 'SHELXL-97 (Sheldrick, 1997)'
_computing_structure_solution 'SHELXS-97 (Sheldrick, 1990)'
_diffrn_measured_fraction_theta_full 0.808
_diffrn_measured_fraction_theta_max 0.808
_diffrn_measurement_device_type 'CCD area detector'
_diffrn_measurement_method 'phi and omega scans'
_diffrn_radiation_type MoK\a
_diffrn_radiation_wavelength 0.71073
_diffrn_reflns_av_R_equivalents 0.0963
_diffrn_reflns_limit_h_max 8
_diffrn_reflns_limit_h_min -11
_diffrn_reflns_limit_k_max 11
_diffrn_reflns_limit_k_min -9
_diffrn_reflns_limit_l_max 12
_diffrn_reflns_limit_l_min -12
_diffrn_reflns_number 6032
_diffrn_reflns_theta_full 27.49
_diffrn_reflns_theta_max 27.49
_diffrn_reflns_theta_min 3.52
_exptl_absorpt_coefficient_mu 10.359
_exptl_absorpt_correction_T_max 0.356
_exptl_absorpt_correction_T_min 0.356
_exptl_absorpt_correction_type multi-scan
_exptl_absorpt_process_details sadabs
_exptl_crystal_colour yellow
_exptl_crystal_density_diffrn 2.219
_exptl_crystal_density_method 'not measured'
_exptl_crystal_description prisms
_exptl_crystal_F_000 440
_exptl_crystal_size_max 0.1
_exptl_crystal_size_mid 0.1
_exptl_crystal_size_min 0.1
_refine_diff_density_max 1.547
_refine_diff_density_min -2.876
_refine_ls_extinction_coef 0.0147(19)
_refine_ls_extinction_expression Fc^*^=kFc[1+0.001xFc^2^\l^3^/sin(2\q)]^-1/4^
_refine_ls_extinction_method SHELXL
_refine_ls_goodness_of_fit_ref 0.996
_refine_ls_hydrogen_treatment constr
_refine_ls_matrix_type full
_refine_ls_number_parameters 164
_refine_ls_number_reflns 2611
_refine_ls_number_restraints 0
_refine_ls_restrained_S_all 0.996
_refine_ls_R_factor_gt 0.0695
_refine_ls_shift/su_max 0.001
_refine_ls_structure_factor_coef Fsqd
_refine_ls_weighting_details 'calc w=1/[\s^2^(Fo^2^)+(0.0600P)^2^+0.0000P] where P=(Fo^2^+2Fc^2^)/3'
_refine_ls_weighting_scheme calc
_refine_ls_wR_factor_ref 0.1497
_reflns_number_gt 1579
_reflns_number_total 2611
_reflns_threshold_expression >2sigma(I)
_cod_data_source_file c0dt01408g.txt
_cod_data_source_block 1
_cod_original_cell_volume 702.4(2)
_cod_original_sg_symbol_H-M P-1
_cod_database_code 7015255

loop_
_symmetry_equiv_pos_as_xyz
'x, y, z'
'-x, -y, -z'

loop_
_atom_site_label
_atom_site_type_symbol
_atom_site_fract_x
_atom_site_fract_y
_atom_site_fract_z
_atom_site_U_iso_or_equiv
_atom_site_adp_type
_atom_site_occupancy
_atom_site_calc_flag
_atom_site_refinement_flags
_atom_site_disorder_group
_atom_site_disorder_assembly
Pt1 Pt 1.10204(8) 0.18962(8) 0.12413(7) 0.0350(3) Uani 1 d . . .
Cl1 Cl 1.3020(5) 0.2615(7) 0.0033(5) 0.0578(13) Uani 1 d . . .
Cl2 Cl 1.2639(5) 0.1228(6) 0.2891(5) 0.0519(12) Uani 1 d . . .
N1 N 0.9125(17) 0.1386(17) 0.2179(14) 0.042(4) Uani 1 d . . .
C2 C 0.780(2) 0.167(2) 0.150(2) 0.049(5) Uani 1 d . . .
C3 C 0.635(2) 0.126(2) 0.195(2) 0.050(5) Uani 1 d . . .
H1 H 0.5456 0.1414 0.1467 0.059 Uiso 1 calc R . .
C4 C 0.629(2) 0.061(3) 0.312(2) 0.060(5) Uani 1 d . . .
H2 H 0.5368 0.0392 0.3482 0.072 Uiso 1 calc R . .
C5 C 0.758(2) 0.027(3) 0.374(2) 0.056(5) Uani 1 d . . .
H3 H 0.7507 -0.0219 0.4498 0.068 Uiso 1 calc R . .
C6 C 0.898(2) 0.066(2) 0.3263(18) 0.046(4) Uani 1 d . . .
H4 H 0.9846 0.0417 0.3694 0.055 Uiso 1 calc R . .
N1' N 0.9515(17) 0.3107(16) -0.1172(14) 0.040(3) Uani 1 d . . .
H5 H 1.0302 0.3291 -0.1599 0.049 Uiso 1 calc R . .
N2' N 0.9498(16) 0.2516(17) -0.0046(14) 0.040(3) Uani 1 d . . .
C3' C 0.8011(18) 0.230(2) 0.0245(16) 0.034(3) Uani 1 d . . .
C4' C 0.720(2) 0.288(2) -0.068(2) 0.052(5) Uani 1 d . . .
H6 H 0.6177 0.2933 -0.0707 0.062 Uiso 1 calc R . .
C5' C 0.821(2) 0.338(2) -0.1560(19) 0.051(5) Uani 1 d . . .
H7 H 0.799 0.3833 -0.2311 0.061 Uiso 1 calc R . .
C1A C 1.238(3) 0.445(3) 0.628(2) 0.061(5) Uani 1 d . . .
C2A C 1.232(3) 0.512(3) 0.502(2) 0.071(6) Uani 1 d . . .
H2AA H 1.1281 0.5206 0.4746 0.106 Uiso 1 calc R . .
H2AB H 1.2496 0.4412 0.4219 0.106 Uiso 1 calc R . .
H2AC H 1.315 0.6178 0.5267 0.106 Uiso 1 calc R . .
C3A C 1.386(3) 0.424(3) 0.689(2) 0.077(7) Uani 1 d . . .
H3AC H 1.3716 0.379 0.7704 0.115 Uiso 1 calc R . .
H3AD H 1.473 0.5268 0.7213 0.115 Uiso 1 calc R . .
H3AA H 1.4101 0.3505 0.6163 0.115 Uiso 1 calc R . .
O1 O 1.122(2) 0.406(3) 0.6799(18) 0.087(5) Uani 1 d . . .

loop_
_atom_site_aniso_label
_atom_site_aniso_U_11
_atom_site_aniso_U_22
_atom_site_aniso_U_33
_atom_site_aniso_U_23
_atom_site_aniso_U_13
_atom_site_aniso_U_12
Pt1 0.0250(4) 0.0411(4) 0.0394(5) 0.0128(3) 0.0072(3) 0.0115(3)
Cl1 0.035(2) 0.085(3) 0.069(3) 0.037(3) 0.026(2) 0.025(2)
Cl2 0.038(2) 0.077(3) 0.053(3) 0.030(3) 0.011(2) 0.029(2)
N1 0.047(9) 0.049(9) 0.052(9) 0.028(8) 0.024(7) 0.031(7)
C2 0.027(9) 0.058(11) 0.074(13) 0.028(11) 0.020(9) 0.019(8)
C3 0.042(10) 0.049(10) 0.073(13) 0.025(10) 0.028(10) 0.025(9)
C4 0.041(11) 0.085(14) 0.080(14) 0.051(13) 0.045(10) 0.025(10)
C5 0.046(11) 0.088(15) 0.048(11) 0.043(11) 0.020(9) 0.022(11)
C6 0.035(10) 0.067(12) 0.042(10) 0.029(10) 0.012(8) 0.016(9)
N1' 0.035(8) 0.046(8) 0.035(8) 0.013(7) 0.012(6) 0.005(7)
N2' 0.037(8) 0.042(8) 0.046(9) 0.021(7) 0.011(7) 0.014(7)
C3' 0.025(8) 0.043(9) 0.031(8) 0.006(8) 0.004(7) 0.014(7)
C4' 0.046(11) 0.056(11) 0.074(13) 0.032(11) 0.016(10) 0.036(9)
C5' 0.056(12) 0.066(13) 0.043(11) 0.024(10) 0.011(9) 0.033(11)
C1A 0.062(14) 0.048(11) 0.077(15) 0.018(11) 0.026(12) 0.021(10)
C2A 0.074(15) 0.090(17) 0.063(14) 0.028(13) 0.038(12) 0.034(14)
C3A 0.059(15) 0.091(17) 0.061(15) 0.012(13) 0.004(12) 0.010(13)
O1 0.067(10) 0.133(15) 0.081(11) 0.051(12) 0.034(9) 0.040(10)

loop_
_atom_type_symbol
_atom_type_description
_atom_type_scat_dispersion_real
_atom_type_scat_dispersion_imag
_atom_type_scat_source
C C 0.0033 0.0016 'International Tables Vol C Tables 4.2.6.8 and 6.1.1.4'
H H 0 0 'International Tables Vol C Tables 4.2.6.8 and 6.1.1.4'
N N 0.0061 0.0033 'International Tables Vol C Tables 4.2.6.8 and 6.1.1.4'
O O 0.0106 0.006 'International Tables Vol C Tables 4.2.6.8 and 6.1.1.4'
Cl Cl 0.1484 0.1585 'International Tables Vol C Tables 4.2.6.8 and 6.1.1.4'
Pt Pt -1.7033 8.3905 'International Tables Vol C Tables 4.2.6.8 and 6.1.1.4'

loop_
_geom_angle_atom_site_label_1
_geom_angle_atom_site_label_2
_geom_angle_atom_site_label_3
_geom_angle
_geom_angle_site_symmetry_1
_geom_angle_site_symmetry_3
_geom_angle_publ_flag
N2' Pt1 N1 80.4(5) . . ?
N2' Pt1 Cl1 93.3(4) . . ?
N1 Pt1 Cl1 173.6(4) . . ?
N2' Pt1 Cl2 174.5(4) . . ?
N1 Pt1 Cl2 94.6(4) . . ?
Cl1 Pt1 Cl2 91.68(16) . . ?
C6 N1 C2 118.7(14) . . ?
C6 N1 Pt1 126.5(11) . . ?
C2 N1 Pt1 114.4(10) . . ?
C3 C2 N1 121.2(16) . . ?
C3 C2 C3' 123.9(15) . . ?
N1 C2 C3' 114.7(14) . . ?
C4 C3 C2 118.1(16) . . ?
C4 C3 H1 121 . . ?
C2 C3 H1 121 . . ?
C3 C4 C5 120.3(15) . . ?
C3 C4 H2 119.8 . . ?
C5 C4 H2 119.8 . . ?
C6 C5 C4 120.4(15) . . ?
C6 C5 H3 119.8 . . ?
C4 C5 H3 119.8 . . ?
N1 C6 C5 121.1(15) . . ?
N1 C6 H4 119.5 . . ?
C5 C6 H4 119.5 . . ?
C5' N1' N2' 111.6(14) . . ?
C5' N1' H5 124.2 . . ?
N2' N1' H5 124.2 . . ?
N1' N2' C3' 106.6(12) . . ?
N1' N2' Pt1 136.7(10) . . ?
C3' N2' Pt1 116.8(10) . . ?
C4' C3' N2' 107.9(14) . . ?
C4' C3' C2 138.1(15) . . ?
N2' C3' C2 113.7(12) . . ?
C3' C4' C5' 105.5(15) . . ?
C3' C4' H6 127.2 . . ?
C5' C4' H6 127.2 . . ?
N1' C5' C4' 108.3(14) . . ?
N1' C5' H7 125.8 . . ?
C4' C5' H7 125.8 . . ?
O1 C1A C3A 120(2) . . ?
O1 C1A C2A 121(2) . . ?
C3A C1A C2A 119(2) . . ?
C1A C2A H2AA 109.5 . . ?
C1A C2A H2AB 109.5 . . ?
H2AA C2A H2AB 109.5 . . ?
C1A C2A H2AC 109.5 . . ?
H2AA C2A H2AC 109.5 . . ?
H2AB C2A H2AC 109.5 . . ?
C1A C3A H3AC 109.5 . . ?
C1A C3A H3AD 109.5 . . ?
H3AC C3A H3AD 109.5 . . ?
C1A C3A H3AA 109.5 . . ?
H3AC C3A H3AA 109.5 . . ?
H3AD C3A H3AA 109.5 . . ?

loop_
_geom_bond_atom_site_label_1
_geom_bond_atom_site_label_2
_geom_bond_distance
_geom_bond_site_symmetry_2
_geom_bond_publ_flag
Pt1 N2' 1.989(12) . ?
Pt1 N1 2.017(13) . ?
Pt1 Cl1 2.284(4) . ?
Pt1 Cl2 2.287(4) . ?
N1 C6 1.35(2) . ?
N1 C2 1.39(2) . ?
C2 C3 1.39(2) . ?
C2 C3' 1.46(2) . ?
C3 C4 1.38(3) . ?
C3 H1 0.93 . ?
C4 C5 1.36(3) . ?
C4 H2 0.93 . ?
C5 C6 1.37(2) . ?
C5 H3 0.93 . ?
C6 H4 0.93 . ?
N1' C5' 1.28(2) . ?
N1' N2' 1.307(17) . ?
N1' H5 0.86 . ?
N2' C3' 1.365(19) . ?
C3' C4' 1.35(2) . ?
C4' C5' 1.38(3) . ?
C4' H6 0.93 . ?
C5' H7 0.93 . ?
C1A O1 1.21(3) . ?
C1A C3A 1.44(3) . ?
C1A C2A 1.47(3) . ?
C2A H2AA 0.96 . ?
C2A H2AB 0.96 . ?
C2A H2AC 0.96 . ?
C3A H3AC 0.96 . ?
C3A H3AD 0.96 . ?
C3A H3AA 0.96 . ?

loop_
_geom_torsion_atom_site_label_1
_geom_torsion_atom_site_label_2
_geom_torsion_atom_site_label_3
_geom_torsion_atom_site_label_4
_geom_torsion
_geom_torsion_site_symmetry_1
_geom_torsion_site_symmetry_2
_geom_torsion_site_symmetry_3
_geom_torsion_site_symmetry_4
_geom_torsion_publ_flag
N2' Pt1 N1 C6 173.6(16) . . . . ?
Cl2 Pt1 N1 C6 -8.7(15) . . . . ?
N2' Pt1 N1 C2 1.1(13) . . . . ?
Cl2 Pt1 N1 C2 178.8(13) . . . . ?
C6 N1 C2 C3 2(3) . . . . ?
Pt1 N1 C2 C3 174.9(15) . . . . ?
C6 N1 C2 C3' -173.8(15) . . . . ?
Pt1 N1 C2 C3' -1(2) . . . . ?
N1 C2 C3 C4 2(3) . . . . ?
C3' C2 C3 C4 177.3(18) . . . . ?
C2 C3 C4 C5 -5(3) . . . . ?
C3 C4 C5 C6 3(3) . . . . ?
C2 N1 C6 C5 -3(3) . . . . ?
Pt1 N1 C6 C5 -175.3(15) . . . . ?
C4 C5 C6 N1 1(3) . . . . ?
C5' N1' N2' C3' 4(2) . . . . ?
C5' N1' N2' Pt1 -176.2(14) . . . . ?
N1 Pt1 N2' N1' 179.0(17) . . . . ?
Cl1 Pt1 N2' N1' 0.2(17) . . . . ?
N1 Pt1 N2' C3' -1.3(12) . . . . ?
Cl1 Pt1 N2' C3' 179.9(12) . . . . ?
N1' N2' C3' C4' -4(2) . . . . ?
Pt1 N2' C3' C4' 176.1(12) . . . . ?
N1' N2' C3' C2 -178.9(14) . . . . ?
Pt1 N2' C3' C2 1.3(19) . . . . ?
C3 C2 C3' C4' 12(4) . . . . ?
N1 C2 C3' C4' -173(2) . . . . ?
C3 C2 C3' N2' -175.8(18) . . . . ?
N1 C2 C3' N2' 0(2) . . . . ?
N2' C3' C4' C5' 3(2) . . . . ?
C2 C3' C4' C5' 176(2) . . . . ?
N2' N1' C5' C4' -2(2) . . . . ?
C3' C4' C5' N1' 0(2) . . . . ?

loop_
_cod_related_entry_id
_cod_related_entry_database
_cod_related_entry_code
1 ChemSpider 30652804
